data_7112728
loop_
_publ_author_name
'Nakhi, Ali'
'Prasad, Bagineni'
'Reddy, Uppender'
'Rao, Raja Mohan'
'Sandra, Sandhya'
'Kapavarapu, Ravikumar'
'Rambabu, D.'
'Rama Krishna, G.'
'Reddy, C. Malla'
'Ravada, Kishore'
'Misra, Parimal'
'Iqbal, Javed'
'Pal, Manojit'

_publ_section_title
;
 A new route to indoles via in situ desilylation--Sonogashira strategy:
 identification of novel small molecules as potential anti-tuberculosis
 agents
;
_journal_issue 10
_journal_name_full MedChemComm
_journal_page_first 1006
_journal_paper_doi 10.1039/c1md00148e
_journal_volume 2
_journal_year 2011
_chemical_formula_moiety 'C25 H24 N2 O5 S2'
_chemical_formula_sum 'C25 H24 N2 O5 S2'
_chemical_formula_weight 496.58
_chemical_name_systematic
;
?
;
_space_group_IT_number 2
_symmetry_cell_setting triclinic
_symmetry_space_group_name_Hall '-P 1'
_symmetry_space_group_name_H-M 'P -1'
_atom_sites_solution_hydrogens geom
_atom_sites_solution_primary direct
_atom_sites_solution_secondary difmap
_audit_creation_method SHELXL-97
_cell_angle_alpha 98.590(4)
_cell_angle_beta 91.371(4)
_cell_angle_gamma 108.406(4)
_cell_formula_units_Z 2
_cell_length_a 8.2712(4)
_cell_length_b 12.0103(6)
_cell_length_c 13.3107(6)
_cell_measurement_reflns_used 5109
_cell_measurement_temperature 298(2)
_cell_measurement_theta_max 28.9329
_cell_measurement_theta_min 2.9220
_cell_volume 1237.00(11)
_computing_cell_refinement
;
CrysAlisPro, Oxford Diffraction Ltd.,
Version 1.171.34.40 (release 27-08-2010 CrysAlis171 .NET)
(compiled Aug 27 2010,11:50:40)
;
_computing_data_collection
;
CrysAlisPro, Oxford Diffraction Ltd.,
Version 1.171.34.40 (release 27-08-2010 CrysAlis171 .NET)
(compiled Aug 27 2010,11:50:40)
;
_computing_data_reduction
;
CrysAlisPro, Oxford Diffraction Ltd.,
Version 1.171.34.40 (release 27-08-2010 CrysAlis171 .NET)
(compiled Aug 27 2010,11:50:40)
;
_computing_structure_refinement 'SHELXL-97 (Sheldrick, 1997)'
_computing_structure_solution 'SHELXS-97 (Sheldrick, 1990)'
_diffrn_ambient_temperature 298(2)
_diffrn_measured_fraction_theta_full 0.999
_diffrn_measured_fraction_theta_max 0.999
_diffrn_measurement_device_type 'Xcalibur, Eos, Gemini'
_diffrn_radiation_monochromator graphite
_diffrn_radiation_source 'fine-focus sealed tube'
_diffrn_radiation_type MoK\a
_diffrn_radiation_wavelength 0.71073
_diffrn_reflns_av_R_equivalents 0.0199
_diffrn_reflns_av_sigmaI/netI 0.0292
_diffrn_reflns_limit_h_max 9
_diffrn_reflns_limit_h_min -9
_diffrn_reflns_limit_k_max 14
_diffrn_reflns_limit_k_min -14
_diffrn_reflns_limit_l_max 15
_diffrn_reflns_limit_l_min -14
_diffrn_reflns_number 8168
_diffrn_reflns_theta_full 24.71
_diffrn_reflns_theta_max 24.71
_diffrn_reflns_theta_min 2.93
_exptl_absorpt_coefficient_mu 0.254
_exptl_absorpt_correction_T_max 0.9702
_exptl_absorpt_correction_T_min 0.9417
_exptl_absorpt_correction_type empirical
_exptl_crystal_colour colorless
_exptl_crystal_density_diffrn 1.333
_exptl_crystal_density_method 'not measured'
_exptl_crystal_description block
_exptl_crystal_F_000 520
_exptl_crystal_size_max 0.24
_exptl_crystal_size_mid 0.20
_exptl_crystal_size_min 0.12
_refine_diff_density_max 0.246
_refine_diff_density_min -0.273
_refine_diff_density_rms 0.042
_refine_ls_extinction_method none
_refine_ls_goodness_of_fit_ref 1.061
_refine_ls_hydrogen_treatment constr
_refine_ls_matrix_type full
_refine_ls_number_parameters 311
_refine_ls_number_reflns 4219
_refine_ls_number_restraints 0
_refine_ls_restrained_S_all 1.061
_refine_ls_R_factor_all 0.0531
_refine_ls_R_factor_gt 0.0429
_refine_ls_shift/su_max 0.001
_refine_ls_shift/su_mean 0.000
_refine_ls_structure_factor_coef Fsqd
_refine_ls_weighting_details 'calc w=1/[\s^2^(Fo^2^)+(0.0451P)^2^+0.6516P] where P=(Fo^2^+2Fc^2^)/3'
_refine_ls_weighting_scheme calc
_refine_ls_wR_factor_gt 0.1053
_refine_ls_wR_factor_ref 0.1130
_reflns_number_gt 3536
_reflns_number_total 4219
_reflns_threshold_expression >2sigma(I)
_cod_data_source_file c1md00148e.txt
_cod_data_source_block tri
_cod_original_cell_volume 1237.00(10)
_cod_original_sg_symbol_H-M 'P - 1'
_cod_database_code 7112728

loop_
_symmetry_equiv_pos_as_xyz
'x, y, z'
'-x, -y, -z'

loop_
_atom_site_label
_atom_site_type_symbol
_atom_site_fract_x
_atom_site_fract_y
_atom_site_fract_z
_atom_site_U_iso_or_equiv
_atom_site_adp_type
_atom_site_occupancy
_atom_site_symmetry_multiplicity
_atom_site_calc_flag
_atom_site_refinement_flags
C1 C 0.7351(3) 0.69975(19) 0.10489(15) 0.0337(5) Uani 1 1 d .
C2 C 0.6450(3) 0.6178(2) 0.15870(17) 0.0422(5) Uani 1 1 d .
H2 H 0.5434 0.5574 0.1353 0.051 Uiso 1 1 calc R
C3 C 0.7306(3) 0.6385(2) 0.25792(16) 0.0382(5) Uani 1 1 d .
C4 C 0.8769(3) 0.73698(19) 0.26236(15) 0.0349(5) Uani 1 1 d .
C5 C 0.6953(3) 0.5810(2) 0.34286(18) 0.0494(6) Uani 1 1 d .
H5 H 0.6005 0.5131 0.3393 0.059 Uiso 1 1 calc R
C6 C 0.7998(3) 0.6243(2) 0.43174(18) 0.0505(6) Uani 1 1 d .
C7 C 0.9445(3) 0.7255(2) 0.43492(17) 0.0467(6) Uani 1 1 d .
C8 C 0.9860(3) 0.7817(2) 0.35033(17) 0.0427(5) Uani 1 1 d .
H8 H 1.0839 0.8472 0.3527 0.051 Uiso 1 1 calc R
C9 C 1.0565(4) 0.7815(3) 0.53120(19) 0.0577(7) Uani 1 1 d .
C10 C 1.2449(4) 0.8142(2) 0.52835(19) 0.0519(6) Uani 1 1 d .
C11 C 1.3208(4) 0.7613(3) 0.4524(2) 0.0627(8) Uani 1 1 d .
H11 H 1.2534 0.7065 0.3986 0.075 Uiso 1 1 calc R
C12 C 1.4959(5) 0.7895(3) 0.4562(3) 0.0850(10) Uani 1 1 d .
H12 H 1.5464 0.7533 0.4052 0.102 Uiso 1 1 calc R
C13 C 1.5963(5) 0.8709(4) 0.5351(3) 0.0884(11) Uani 1 1 d .
H13 H 1.7144 0.8891 0.5376 0.106 Uiso 1 1 calc R
C14 C 1.5235(5) 0.9247(3) 0.6094(3) 0.0813(10) Uani 1 1 d .
H14 H 1.5921 0.9806 0.6621 0.098 Uiso 1 1 calc R
C15 C 1.3499(4) 0.8971(3) 0.6070(2) 0.0676(8) Uani 1 1 d .
H15 H 1.3012 0.9340 0.6585 0.081 Uiso 1 1 calc R
C16 C 0.7568(5) 0.5610(3) 0.5228(2) 0.0866(11) Uani 1 1 d .
H16A H 0.7056 0.6048 0.5712 0.130 Uiso 1 1 calc R
H16B H 0.8593 0.5559 0.5542 0.130 Uiso 1 1 calc R
H16C H 0.6781 0.4824 0.5007 0.130 Uiso 1 1 calc R
C17 C 0.9759(4) 1.0097(2) 0.1638(2) 0.0696(8) Uani 1 1 d .
H17A H 1.0622 1.0786 0.1483 0.104 Uiso 1 1 calc R
H17B H 0.9588 1.0212 0.2352 0.104 Uiso 1 1 calc R
H17C H 0.8709 0.9981 0.1250 0.104 Uiso 1 1 calc R
C18 C 0.6896(3) 0.71705(19) 0.00140(15) 0.0337(5) Uani 1 1 d .
C19 C 0.5914(3) 0.7899(2) -0.01054(17) 0.0406(5) Uani 1 1 d .
H19 H 0.5591 0.8288 0.0474 0.049 Uiso 1 1 calc R
C20 C 0.5397(3) 0.8069(2) -0.10529(18) 0.0431(5) Uani 1 1 d .
C21 C 0.5899(3) 0.7480(2) -0.18984(18) 0.0461(6) Uani 1 1 d .
H21 H 0.5592 0.7590 -0.2544 0.055 Uiso 1 1 calc R
C22 C 0.6847(3) 0.6731(2) -0.18092(17) 0.0451(6) Uani 1 1 d .
H22 H 0.7158 0.6342 -0.2393 0.054 Uiso 1 1 calc R
C23 C 0.7338(3) 0.65550(19) -0.08611(16) 0.0375(5) Uani 1 1 d .
C24 C 0.4340(4) 0.8873(3) -0.1164(2) 0.0616(7) Uani 1 1 d .
H24A H 0.3645 0.8881 -0.0597 0.092 Uiso 1 1 calc R
H24B H 0.3620 0.8583 -0.1786 0.092 Uiso 1 1 calc R
H24C H 0.5085 0.9666 -0.1178 0.092 Uiso 1 1 calc R
C25 C 1.0829(5) 0.6124(4) -0.1919(4) 0.1156(16) Uani 1 1 d .
H25A H 1.1331 0.5768 -0.2467 0.173 Uiso 1 1 calc R
H25B H 1.1654 0.6451 -0.1343 0.173 Uiso 1 1 calc R
H25C H 1.0478 0.6746 -0.2134 0.173 Uiso 1 1 calc R
N1 N 0.8224(3) 0.57477(19) -0.07225(15) 0.0522(6) Uani 1 1 d .
H1 H 0.8325 0.5613 -0.0111 0.063 Uiso 1 1 calc R
N2 N 0.8831(2) 0.77513(16) 0.16678(13) 0.0353(4) Uani 1 1 d .
O1 O 0.7886(3) 0.45805(18) -0.24525(14) 0.0751(6) Uani 1 1 d .
O2 O 0.9633(3) 0.42587(18) -0.10737(14) 0.0667(6) Uani 1 1 d .
O3 O 1.0435(2) 0.85885(17) 0.02552(12) 0.0571(5) Uani 1 1 d .
O4 O 1.1888(2) 0.89898(18) 0.19603(14) 0.0651(5) Uani 1 1 d .
O5 O 0.9918(3) 0.7992(3) 0.61136(15) 0.0968(9) Uani 1 1 d .
S1 S 0.90660(9) 0.50519(6) -0.15782(5) 0.04905(19) Uani 1 1 d .
S2 S 1.04116(7) 0.88500(5) 0.13269(4) 0.04104(17) Uani 1 1 d .

loop_
_atom_site_aniso_label
_atom_site_aniso_U_11
_atom_site_aniso_U_22
_atom_site_aniso_U_33
_atom_site_aniso_U_23
_atom_site_aniso_U_13
_atom_site_aniso_U_12
C1 0.0341(11) 0.0376(12) 0.0285(11) 0.0031(9) -0.0008(9) 0.0116(9)
C2 0.0378(13) 0.0476(14) 0.0337(12) 0.0060(10) -0.0016(10) 0.0035(10)
C3 0.0384(12) 0.0454(13) 0.0300(11) 0.0070(9) 0.0029(9) 0.0121(10)
C4 0.0388(12) 0.0408(12) 0.0255(11) 0.0053(9) 0.0008(9) 0.0136(10)
C5 0.0491(15) 0.0568(15) 0.0381(14) 0.0160(11) 0.0077(11) 0.0074(12)
C6 0.0543(16) 0.0675(17) 0.0326(13) 0.0189(12) 0.0069(11) 0.0185(13)
C7 0.0500(15) 0.0644(16) 0.0275(12) 0.0073(11) -0.0004(10) 0.0214(13)
C8 0.0428(13) 0.0484(14) 0.0310(12) 0.0052(10) -0.0035(10) 0.0076(11)
C9 0.0658(18) 0.0775(19) 0.0293(13) 0.0071(12) -0.0046(12) 0.0238(15)
C10 0.0635(17) 0.0569(16) 0.0368(13) 0.0105(11) -0.0120(12) 0.0213(13)
C11 0.0690(19) 0.0583(17) 0.0617(18) 0.0011(14) -0.0112(15) 0.0268(15)
C12 0.077(2) 0.090(3) 0.099(3) 0.009(2) -0.001(2) 0.047(2)
C13 0.062(2) 0.103(3) 0.104(3) 0.031(2) -0.017(2) 0.027(2)
C14 0.077(2) 0.086(2) 0.065(2) 0.0174(18) -0.0343(18) 0.0051(19)
C15 0.078(2) 0.079(2) 0.0382(15) 0.0053(14) -0.0182(14) 0.0190(17)
C16 0.089(2) 0.114(3) 0.0500(18) 0.0433(19) 0.0049(17) 0.011(2)
C17 0.095(2) 0.0396(15) 0.070(2) 0.0075(13) 0.0049(17) 0.0159(15)
C18 0.0335(11) 0.0364(11) 0.0280(11) 0.0032(9) -0.0032(9) 0.0080(9)
C19 0.0418(13) 0.0461(13) 0.0349(12) 0.0022(10) -0.0002(10) 0.0178(11)
C20 0.0442(13) 0.0459(13) 0.0407(13) 0.0083(10) -0.0053(10) 0.0165(11)
C21 0.0577(15) 0.0515(14) 0.0310(12) 0.0079(10) -0.0091(11) 0.0208(12)
C22 0.0602(16) 0.0512(14) 0.0270(12) 0.0014(10) -0.0034(10) 0.0250(12)
C23 0.0429(13) 0.0378(12) 0.0314(12) 0.0026(9) -0.0044(9) 0.0146(10)
C24 0.0694(19) 0.0698(19) 0.0583(17) 0.0121(14) -0.0044(14) 0.0403(16)
C25 0.077(3) 0.112(3) 0.176(5) 0.053(3) 0.046(3) 0.039(2)
N1 0.0799(16) 0.0637(14) 0.0268(10) 0.0012(9) -0.0047(10) 0.0462(12)
N2 0.0374(10) 0.0389(10) 0.0262(9) 0.0066(7) -0.0030(7) 0.0073(8)
O1 0.1202(18) 0.0732(13) 0.0397(10) -0.0145(9) -0.0226(11) 0.0549(13)
O2 0.0973(15) 0.0712(13) 0.0472(11) -0.0052(9) -0.0112(10) 0.0571(12)
O3 0.0561(11) 0.0697(12) 0.0344(9) 0.0095(8) 0.0093(8) 0.0039(9)
O4 0.0423(10) 0.0818(14) 0.0579(12) 0.0258(10) -0.0130(9) -0.0042(9)
O5 0.0827(16) 0.161(2) 0.0325(11) -0.0076(13) 0.0008(11) 0.0312(16)
S1 0.0630(4) 0.0514(4) 0.0383(3) -0.0018(3) -0.0003(3) 0.0309(3)
S2 0.0411(3) 0.0433(3) 0.0321(3) 0.0086(2) -0.0014(2) 0.0037(3)

loop_
_atom_type_symbol
_atom_type_description
_atom_type_scat_dispersion_real
_atom_type_scat_dispersion_imag
_atom_type_scat_source
C C 0.0033 0.0016 'International Tables Vol C Tables 4.2.6.8 and 6.1.1.4'
H H 0.0000 0.0000 'International Tables Vol C Tables 4.2.6.8 and 6.1.1.4'
N N 0.0061 0.0033 'International Tables Vol C Tables 4.2.6.8 and 6.1.1.4'
O O 0.0106 0.0060 'International Tables Vol C Tables 4.2.6.8 and 6.1.1.4'
S S 0.1246 0.1234 'International Tables Vol C Tables 4.2.6.8 and 6.1.1.4'

loop_
_geom_angle_atom_site_label_1
_geom_angle_atom_site_label_2
_geom_angle_atom_site_label_3
_geom_angle
C2 C1 N2 108.32(19)
C2 C1 C18 127.8(2)
N2 C1 C18 123.78(18)
C1 C2 C3 109.1(2)
C4 C3 C5 119.4(2)
C4 C3 C2 107.33(19)
C5 C3 C2 133.3(2)
C8 C4 C3 121.4(2)
C8 C4 N2 131.1(2)
C3 C4 N2 107.55(18)
C6 C5 C3 120.6(2)
C5 C6 C7 118.9(2)
C5 C6 C16 119.3(3)
C7 C6 C16 121.8(3)
C8 C7 C6 121.7(2)
C8 C7 C9 116.9(2)
C6 C7 C9 121.4(2)
C4 C8 C7 118.1(2)
O5 C9 C10 120.8(2)
O5 C9 C7 119.7(3)
C10 C9 C7 119.5(2)
C11 C10 C15 118.3(3)
C11 C10 C9 122.3(2)
C15 C10 C9 119.3(3)
C12 C11 C10 120.2(3)
C13 C12 C11 120.2(3)
C14 C13 C12 120.2(3)
C13 C14 C15 120.2(3)
C14 C15 C10 120.8(3)
C19 C18 C23 118.6(2)
C19 C18 C1 119.70(19)
C23 C18 C1 121.55(19)
C20 C19 C18 122.7(2)
C21 C20 C19 117.2(2)
C21 C20 C24 121.1(2)
C19 C20 C24 121.7(2)
C22 C21 C20 121.7(2)
C21 C22 C23 120.6(2)
C22 C23 C18 119.1(2)
C22 C23 N1 123.2(2)
C18 C23 N1 117.65(19)
C23 N1 S1 127.54(16)
C4 N2 C1 107.67(17)
C4 N2 S2 125.37(15)
C1 N2 S2 126.91(14)
O1 S1 O2 119.15(12)
O1 S1 N1 108.71(12)
O2 S1 N1 105.48(11)
O1 S1 C25 107.7(2)
O2 S1 C25 109.13(18)
N1 S1 C25 105.90(18)
O3 S2 O4 119.70(12)
O3 S2 N2 106.87(10)
O4 S2 N2 106.97(10)
O3 S2 C17 109.26(14)
O4 S2 C17 109.07(15)
N2 S2 C17 103.77(13)

loop_
_geom_bond_atom_site_label_1
_geom_bond_atom_site_label_2
_geom_bond_distance
C1 C2 1.345(3)
C1 N2 1.423(3)
C1 C18 1.481(3)
C2 C3 1.433(3)
C3 C4 1.392(3)
C3 C5 1.401(3)
C4 C8 1.389(3)
C4 N2 1.412(3)
C5 C6 1.379(3)
C6 C7 1.405(4)
C6 C16 1.516(4)
C7 C8 1.393(3)
C7 C9 1.498(3)
C9 O5 1.225(3)
C9 C10 1.484(4)
C10 C11 1.382(4)
C10 C15 1.393(4)
C11 C12 1.378(4)
C12 C13 1.373(5)
C13 C14 1.356(5)
C14 C15 1.367(5)
C17 S2 1.744(3)
C18 C19 1.391(3)
C18 C23 1.404(3)
C19 C20 1.386(3)
C20 C21 1.382(3)
C20 C24 1.513(3)
C21 C22 1.382(3)
C22 C23 1.382(3)
C23 N1 1.417(3)
C25 S1 1.735(4)
N1 S1 1.6130(19)
N2 S2 1.6655(18)
O1 S1 1.424(2)
O2 S1 1.4270(19)
O3 S2 1.4161(17)
O4 S2 1.4174(18)
